data_7113993
loop_
_publ_author_name
'Siva Senthil Kumar Boominathan'
'Wan-Ping Hu'
'Gopal Chandru Senadi'
'Jaya Kishore Vandavasi'
'Jeh-Jeng Wang'

_publ_section_title
;
 A one-pot hypoiodite catalysed oxidative cycloetherification approach to
 benzoxazoles
;
_journal_name_full Chem.Commun.
_journal_page_first 6726
_journal_paper_doi 10.1039/C4CC02425G
_journal_volume 50
_journal_year 2014
_chemical_formula_moiety 'C15 H11 N O2'
_chemical_formula_sum 'C15 H11 N O2'
_chemical_formula_weight 237.25
_space_group_IT_number 13
_symmetry_cell_setting monoclinic
_symmetry_Int_Tables_number 13
_symmetry_space_group_name_Hall '-P 2yc'
_symmetry_space_group_name_H-M 'P 1 2/c 1'
_atom_sites_solution_hydrogens geom
_atom_sites_solution_primary direct
_atom_sites_solution_secondary difmap
_audit_creation_method SHELXL-97
_cell_angle_alpha 90.00
_cell_angle_beta 97.263(2)
_cell_angle_gamma 90.00
_cell_formula_units_Z 8
_cell_length_a 12.1035(4)
_cell_length_b 14.2703(6)
_cell_length_c 13.6727(6)
_cell_measurement_temperature 296(2)
_cell_volume 2342.61(16)
_computing_cell_refinement 'SAINT V7.34A (Bruker AXS, 2006)'
_computing_data_collection 'APEX2 (Bruker AXS, 2010)'
_computing_data_reduction 'SAINT V7.34A (Bruker AXS, 2006)'
_computing_molecular_graphics 'SHELXTL (Sheldrick, 2008)'
_computing_publication_material SHELXTL
_computing_structure_refinement 'SHELXL-97 (Sheldrick, 2008)'
_computing_structure_solution 'SHELXS-97 (Sheldrick, 2008)'
_diffrn_ambient_temperature 296(2)
_diffrn_measured_fraction_theta_full 0.993
_diffrn_measured_fraction_theta_max 0.993
_diffrn_measurement_device_type 'Bruker APEX-II CCD'
_diffrn_measurement_method '\f and \w scans'
_diffrn_radiation_monochromator graphite
_diffrn_radiation_probe x-ray
_diffrn_radiation_type MoK\a
_diffrn_radiation_wavelength 0.71073
_diffrn_reflns_av_R_equivalents 0.0366
_diffrn_reflns_av_sigmaI/netI 0.0272
_diffrn_reflns_limit_h_max 15
_diffrn_reflns_limit_h_min -14
_diffrn_reflns_limit_k_max 17
_diffrn_reflns_limit_k_min -17
_diffrn_reflns_limit_l_max 16
_diffrn_reflns_limit_l_min -17
_diffrn_reflns_number 30849
_diffrn_reflns_theta_full 26.40
_diffrn_reflns_theta_max 26.40
_diffrn_reflns_theta_min 2.22
_diffrn_source 'fine-focus sealed tube'
_exptl_absorpt_coefficient_mu 0.090
_exptl_absorpt_correction_T_max 0.9657
_exptl_absorpt_correction_T_min 0.9580
_exptl_absorpt_correction_type multi-scan
_exptl_absorpt_process_details 'SADABS V2012/1 (Bruker AXS Inc.)'
_exptl_crystal_colour yellow
_exptl_crystal_density_diffrn 1.345
_exptl_crystal_density_method 'not measured'
_exptl_crystal_description parallelepiped
_exptl_crystal_F_000 992
_exptl_crystal_size_max 0.48
_exptl_crystal_size_mid 0.47
_exptl_crystal_size_min 0.39
_refine_diff_density_max 0.243
_refine_diff_density_min -0.229
_refine_diff_density_rms 0.047
_refine_ls_extinction_method none
_refine_ls_goodness_of_fit_ref 1.018
_refine_ls_hydrogen_treatment constr
_refine_ls_matrix_type full
_refine_ls_number_parameters 327
_refine_ls_number_reflns 4789
_refine_ls_number_restraints 0
_refine_ls_restrained_S_all 1.018
_refine_ls_R_factor_all 0.1009
_refine_ls_R_factor_gt 0.0640
_refine_ls_shift/su_max 0.004
_refine_ls_shift/su_mean 0.000
_refine_ls_structure_factor_coef Fsqd
_refine_ls_weighting_details 'calc w=1/[\s^2^(Fo^2^)+(0.0942P)^2^+1.4085P] where P=(Fo^2^+2Fc^2^)/3'
_refine_ls_weighting_scheme calc
_refine_ls_wR_factor_gt 0.1733
_refine_ls_wR_factor_ref 0.2084
_reflns_number_gt 3127
_reflns_number_total 4789
_reflns_threshold_expression >2sigma(I)
_cod_data_source_file c4cc02425g2.cif
_cod_data_source_block sivapr357
_cod_original_sg_symbol_H-M 'P 2/c'
_cod_database_code 7113993

loop_
_symmetry_equiv_pos_as_xyz
'x, y, z'
'-x, y, -z+1/2'
'-x, -y, -z'
'x, -y, z-1/2'

loop_
_atom_site_label
_atom_site_type_symbol
_atom_site_fract_x
_atom_site_fract_y
_atom_site_fract_z
_atom_site_U_iso_or_equiv
_atom_site_adp_type
_atom_site_occupancy
_atom_site_symmetry_multiplicity
_atom_site_calc_flag
_atom_site_refinement_flags
O1 O 0.10368(13) 0.14285(12) 0.39888(14) 0.0568(5) Uani 1 1 d .
O2 O 0.31274(16) 0.09580(15) 0.4299(2) 0.0954(8) Uani 1 1 d .
N1 N 0.04525(15) -0.00622(14) 0.37760(15) 0.0496(5) Uani 1 1 d .
C1 C -0.04680(18) 0.05412(16) 0.36835(17) 0.0450(6) Uani 1 1 d .
C2 C -0.16071(19) 0.03607(19) 0.34915(19) 0.0537(6) Uani 1 1 d .
H2 H -0.1869 -0.0250 0.3398 0.064 Uiso 1 1 calc R
C3 C -0.2334(2) 0.11035(19) 0.34430(19) 0.0536(6) Uani 1 1 d .
C4 C -0.1921(2) 0.2017(2) 0.3576(2) 0.0628(7) Uani 1 1 d .
H4 H -0.2424 0.2512 0.3531 0.075 Uiso 1 1 calc R
C5 C -0.0803(2) 0.22147(19) 0.3771(2) 0.0645(7) Uani 1 1 d .
H5 H -0.0536 0.2823 0.3869 0.077 Uiso 1 1 calc R
C6 C -0.01052(19) 0.14506(17) 0.38108(18) 0.0478(6) Uani 1 1 d .
C7 C 0.12886(19) 0.05004(16) 0.39515(18) 0.0469(6) Uani 1 1 d .
C8 C 0.25075(19) 0.03008(18) 0.4106(2) 0.0552(7) Uani 1 1 d .
C9 C 0.29452(18) -0.06601(17) 0.40061(18) 0.0479(6) Uani 1 1 d .
C10 C 0.2334(2) -0.14650(19) 0.4024(2) 0.0675(8) Uani 1 1 d .
H10 H 0.1572 -0.1434 0.4055 0.081 Uiso 1 1 calc R
C11 C 0.2855(3) -0.2326(2) 0.3994(3) 0.0919(12) Uani 1 1 d .
H11 H 0.2441 -0.2870 0.4036 0.110 Uiso 1 1 calc R
C12 C 0.3962(2) -0.2394(2) 0.3904(3) 0.0788(10) Uani 1 1 d .
H12 H 0.4293 -0.2977 0.3857 0.095 Uiso 1 1 calc R
C13 C 0.4576(2) -0.1597(2) 0.3884(3) 0.0809(10) Uani 1 1 d .
H13 H 0.5332 -0.1634 0.3827 0.097 Uiso 1 1 calc R
C14 C 0.4080(2) -0.0739(2) 0.3949(3) 0.0762(9) Uani 1 1 d .
H14 H 0.4512 -0.0199 0.3955 0.091 Uiso 1 1 calc R
C15 C -0.3578(2) 0.0962(2) 0.3255(3) 0.0791(9) Uani 1 1 d .
H15A H -0.3737 0.0311 0.3129 0.119 Uiso 1 1 calc R
H15B H -0.3879 0.1327 0.2694 0.119 Uiso 1 1 calc R
H15C H -0.3909 0.1159 0.3823 0.119 Uiso 1 1 calc R
O3 O 0.39511(13) 0.38440(11) 0.09490(14) 0.0548(5) Uani 1 1 d .
O4 O 0.18601(15) 0.43251(14) 0.05952(19) 0.0804(7) Uani 1 1 d .
N2 N 0.45310(14) 0.53280(13) 0.12387(14) 0.0454(5) Uani 1 1 d .
C16 C 0.54529(18) 0.47310(16) 0.13073(16) 0.0426(5) Uani 1 1 d .
C17 C 0.65912(18) 0.49160(17) 0.15137(17) 0.0474(6) Uani 1 1 d .
H17 H 0.6850 0.5524 0.1637 0.057 Uiso 1 1 calc R
C18 C 0.73186(19) 0.41756(18) 0.15304(18) 0.0500(6) Uani 1 1 d .
C19 C 0.6914(2) 0.32707(19) 0.1340(2) 0.0608(7) Uani 1 1 d .
H19 H 0.7421 0.2780 0.1351 0.073 Uiso 1 1 calc R
C20 C 0.5795(2) 0.30717(19) 0.1136(2) 0.0634(7) Uani 1 1 d .
H20 H 0.5532 0.2466 0.1008 0.076 Uiso 1 1 calc R
C21 C 0.50928(19) 0.38282(17) 0.11339(18) 0.0472(6) Uani 1 1 d .
C22 C 0.36911(18) 0.47710(16) 0.10267(17) 0.0442(5) Uani 1 1 d .
C23 C 0.24736(19) 0.49705(17) 0.08600(19) 0.0508(6) Uani 1 1 d .
C24 C 0.20313(18) 0.59171(17) 0.10370(18) 0.0468(6) Uani 1 1 d .
C25 C 0.2660(2) 0.6708(2) 0.1231(3) 0.0729(9) Uani 1 1 d .
H25 H 0.3431 0.6675 0.1263 0.087 Uiso 1 1 calc R
C26 C 0.2157(3) 0.7552(2) 0.1378(3) 0.0992(13) Uani 1 1 d .
H26 H 0.2594 0.8084 0.1509 0.119 Uiso 1 1 calc R
C27 C 0.1029(3) 0.7622(2) 0.1335(3) 0.0865(11) Uani 1 1 d .
H27 H 0.0697 0.8197 0.1427 0.104 Uiso 1 1 calc R
C28 C 0.0400(2) 0.6844(2) 0.1157(3) 0.0832(10) Uani 1 1 d .
H28 H -0.0369 0.6882 0.1146 0.100 Uiso 1 1 calc R
C29 C 0.0886(2) 0.5997(2) 0.0992(3) 0.0719(9) Uani 1 1 d .
H29 H 0.0440 0.5472 0.0848 0.086 Uiso 1 1 calc R
C30 C 0.8561(2) 0.4329(2) 0.1739(2) 0.0708(8) Uani 1 1 d .
H30A H 0.8709 0.4981 0.1869 0.106 Uiso 1 1 calc R
H30B H 0.8907 0.4137 0.1177 0.106 Uiso 1 1 calc R
H30C H 0.8855 0.3965 0.2303 0.106 Uiso 1 1 calc R

loop_
_atom_site_aniso_label
_atom_site_aniso_U_11
_atom_site_aniso_U_22
_atom_site_aniso_U_33
_atom_site_aniso_U_23
_atom_site_aniso_U_13
_atom_site_aniso_U_12
O1 0.0422(9) 0.0437(10) 0.0841(13) -0.0003(8) 0.0065(8) -0.0047(7)
O2 0.0449(11) 0.0571(13) 0.180(3) -0.0116(14) -0.0037(13) -0.0095(9)
N1 0.0374(10) 0.0434(11) 0.0676(14) 0.0010(9) 0.0046(9) -0.0013(8)
C1 0.0412(12) 0.0440(14) 0.0499(14) 0.0019(10) 0.0066(10) -0.0002(10)
C2 0.0399(13) 0.0517(15) 0.0692(17) -0.0013(12) 0.0057(11) -0.0026(10)
C3 0.0414(13) 0.0621(17) 0.0580(16) -0.0004(12) 0.0085(11) 0.0038(11)
C4 0.0522(16) 0.0628(18) 0.0737(19) 0.0037(14) 0.0085(13) 0.0168(13)
C5 0.0600(17) 0.0438(15) 0.090(2) 0.0010(14) 0.0105(14) 0.0037(12)
C6 0.0416(13) 0.0444(14) 0.0571(15) 0.0007(11) 0.0053(10) -0.0009(10)
C7 0.0416(12) 0.0397(13) 0.0591(15) 0.0031(10) 0.0053(10) -0.0004(10)
C8 0.0372(13) 0.0481(15) 0.0789(18) 0.0027(12) 0.0025(11) -0.0058(10)
C9 0.0381(12) 0.0479(14) 0.0573(15) 0.0077(11) 0.0049(10) 0.0004(10)
C10 0.0381(13) 0.0534(16) 0.110(2) 0.0041(15) 0.0068(14) 0.0002(11)
C11 0.0548(17) 0.0423(17) 0.178(4) 0.0020(19) 0.011(2) -0.0013(13)
C12 0.0538(17) 0.0559(18) 0.126(3) 0.0004(17) 0.0074(17) 0.0123(14)
C13 0.0416(15) 0.076(2) 0.128(3) 0.0160(19) 0.0198(16) 0.0106(14)
C14 0.0443(15) 0.0586(18) 0.127(3) 0.0162(17) 0.0165(16) -0.0024(12)
C15 0.0430(15) 0.089(2) 0.105(3) -0.0043(19) 0.0085(15) 0.0068(14)
O3 0.0440(9) 0.0382(10) 0.0819(13) -0.0028(8) 0.0073(8) -0.0041(7)
O4 0.0451(10) 0.0566(12) 0.137(2) -0.0142(12) 0.0016(11) -0.0109(9)
N2 0.0373(10) 0.0419(11) 0.0571(12) -0.0015(9) 0.0064(8) -0.0004(8)
C16 0.0401(12) 0.0424(13) 0.0460(13) 0.0018(10) 0.0081(9) 0.0038(9)
C17 0.0396(12) 0.0459(14) 0.0565(15) -0.0010(11) 0.0058(10) -0.0007(10)
C18 0.0414(13) 0.0580(16) 0.0506(14) 0.0014(11) 0.0055(10) 0.0063(11)
C19 0.0548(16) 0.0521(16) 0.0757(19) 0.0019(13) 0.0087(13) 0.0151(12)
C20 0.0590(17) 0.0421(15) 0.089(2) -0.0006(13) 0.0081(14) 0.0051(12)
C21 0.0421(13) 0.0429(14) 0.0566(15) 0.0012(10) 0.0069(10) -0.0004(10)
C22 0.0420(12) 0.0419(13) 0.0493(14) -0.0009(10) 0.0085(10) -0.0012(9)
C23 0.0387(12) 0.0487(14) 0.0651(16) 0.0006(11) 0.0069(11) -0.0055(10)
C24 0.0365(12) 0.0491(14) 0.0550(14) 0.0061(11) 0.0066(10) 0.0031(10)
C25 0.0420(14) 0.0516(16) 0.125(3) -0.0025(16) 0.0118(15) 0.0019(12)
C26 0.0567(18) 0.0512(18) 0.191(4) -0.006(2) 0.019(2) 0.0041(14)
C27 0.0588(18) 0.066(2) 0.136(3) 0.006(2) 0.0151(19) 0.0183(16)
C28 0.0434(16) 0.081(2) 0.128(3) 0.004(2) 0.0178(16) 0.0166(15)
C29 0.0395(14) 0.0651(19) 0.111(3) 0.0027(17) 0.0104(15) -0.0026(12)
C30 0.0419(14) 0.084(2) 0.086(2) -0.0011(16) 0.0044(13) 0.0102(13)

loop_
_atom_type_symbol
_atom_type_description
_atom_type_scat_dispersion_real
_atom_type_scat_dispersion_imag
_atom_type_scat_source
C C 0.0033 0.0016 'International Tables Vol C Tables 4.2.6.8 and 6.1.1.4'
H H 0.0000 0.0000 'International Tables Vol C Tables 4.2.6.8 and 6.1.1.4'
N N 0.0061 0.0033 'International Tables Vol C Tables 4.2.6.8 and 6.1.1.4'
O O 0.0106 0.0060 'International Tables Vol C Tables 4.2.6.8 and 6.1.1.4'

loop_
_geom_angle_atom_site_label_1
_geom_angle_atom_site_label_2
_geom_angle_atom_site_label_3
_geom_angle
C7 O1 C6 103.94(18)
C7 N1 C1 103.3(2)
C6 C1 C2 119.4(2)
C6 C1 N1 109.3(2)
C2 C1 N1 131.3(2)
C3 C2 C1 118.6(2)
C3 C2 H2 120.7
C1 C2 H2 120.7
C2 C3 C4 119.8(2)
C2 C3 C15 121.6(3)
C4 C3 C15 118.6(2)
C5 C4 C3 122.9(2)
C5 C4 H4 118.6
C3 C4 H4 118.6
C4 C5 C6 115.4(3)
C4 C5 H5 122.3
C6 C5 H5 122.3
C1 C6 O1 107.4(2)
C1 C6 C5 124.0(2)
O1 C6 C5 128.6(2)
N1 C7 O1 116.0(2)
N1 C7 C8 130.3(2)
O1 C7 C8 113.7(2)
O2 C8 C9 121.2(2)
O2 C8 C7 117.3(2)
C9 C8 C7 121.5(2)
C10 C9 C14 118.2(2)
C10 C9 C8 125.1(2)
C14 C9 C8 116.6(2)
C9 C10 C11 119.7(2)
C9 C10 H10 120.1
C11 C10 H10 120.1
C12 C11 C10 121.5(3)
C12 C11 H11 119.3
C10 C11 H11 119.3
C13 C12 C11 119.2(3)
C13 C12 H12 120.4
C11 C12 H12 120.4
C12 C13 C14 120.0(3)
C12 C13 H13 120.0
C14 C13 H13 120.0
C9 C14 C13 121.3(3)
C9 C14 H14 119.3
C13 C14 H14 119.3
C3 C15 H15A 109.5
C3 C15 H15B 109.5
H15A C15 H15B 109.5
C3 C15 H15C 109.5
H15A C15 H15C 109.5
H15B C15 H15C 109.5
C22 O3 C21 103.76(17)
C22 N2 C16 103.80(19)
C21 C16 C17 119.8(2)
C21 C16 N2 109.12(19)
C17 C16 N2 131.1(2)
C18 C17 C16 118.2(2)
C18 C17 H17 120.9
C16 C17 H17 120.9
C17 C18 C19 120.0(2)
C17 C18 C30 120.8(2)
C19 C18 C30 119.2(2)
C20 C19 C18 122.8(2)
C20 C19 H19 118.6
C18 C19 H19 118.6
C19 C20 C21 115.5(2)
C19 C20 H20 122.3
C21 C20 H20 122.3
C16 C21 O3 107.87(19)
C16 C21 C20 123.7(2)
O3 C21 C20 128.4(2)
N2 C22 O3 115.45(19)
N2 C22 C23 130.6(2)
O3 C22 C23 113.95(19)
O4 C23 C24 121.4(2)
O4 C23 C22 117.3(2)
C24 C23 C22 121.3(2)
C29 C24 C25 118.1(2)
C29 C24 C23 116.6(2)
C25 C24 C23 125.4(2)
C26 C25 C24 120.3(3)
C26 C25 H25 119.9
C24 C25 H25 119.9
C27 C26 C25 121.1(3)
C27 C26 H26 119.4
C25 C26 H26 119.4
C28 C27 C26 119.1(3)
C28 C27 H27 120.4
C26 C27 H27 120.4
C27 C28 C29 120.6(3)
C27 C28 H28 119.7
C29 C28 H28 119.7
C24 C29 C28 120.8(3)
C24 C29 H29 119.6
C28 C29 H29 119.6
C18 C30 H30A 109.5
C18 C30 H30B 109.5
H30A C30 H30B 109.5
C18 C30 H30C 109.5
H30A C30 H30C 109.5
H30B C30 H30C 109.5

loop_
_geom_bond_atom_site_label_1
_geom_bond_atom_site_label_2
_geom_bond_distance
O1 C7 1.361(3)
O1 C6 1.373(3)
O2 C8 1.209(3)
N1 C7 1.290(3)
N1 C1 1.401(3)
C1 C6 1.374(3)
C1 C2 1.395(3)
C2 C3 1.374(3)
C2 H2 0.9300
C3 C4 1.400(4)
C3 C15 1.508(3)
C4 C5 1.375(4)
C4 H4 0.9300
C5 C6 1.376(3)
C5 H5 0.9300
C7 C8 1.491(3)
C8 C9 1.483(3)
C9 C10 1.368(3)
C9 C14 1.390(3)
C10 C11 1.384(4)
C10 H10 0.9300
C11 C12 1.364(4)
C11 H11 0.9300
C12 C13 1.360(4)
C12 H12 0.9300
C13 C14 1.371(4)
C13 H13 0.9300
C14 H14 0.9300
C15 H15A 0.9600
C15 H15B 0.9600
C15 H15C 0.9600
O3 C22 1.367(3)
O3 C21 1.373(3)
O4 C23 1.209(3)
N2 C22 1.294(3)
N2 C16 1.398(3)
C16 C21 1.371(3)
C16 C17 1.396(3)
C17 C18 1.374(3)
C17 H17 0.9300
C18 C19 1.394(4)
C18 C30 1.510(3)
C19 C20 1.377(4)
C19 H19 0.9300
C20 C21 1.374(3)
C20 H20 0.9300
C22 C23 1.490(3)
C23 C24 1.484(3)
C24 C29 1.384(3)
C24 C25 1.368(4)
C25 C26 1.376(4)
C25 H25 0.9300
C26 C27 1.363(4)
C26 H26 0.9300
C27 C28 1.350(5)
C27 H27 0.9300
C28 C29 1.376(4)
C28 H28 0.9300
C29 H29 0.9300
C30 H30A 0.9600
C30 H30B 0.9600
C30 H30C 0.9600

loop_
_geom_torsion_atom_site_label_1
_geom_torsion_atom_site_label_2
_geom_torsion_atom_site_label_3
_geom_torsion_atom_site_label_4
_geom_torsion
C7 N1 C1 C6 0.2(3)
C7 N1 C1 C2 179.9(3)
C6 C1 C2 C3 -0.5(4)
N1 C1 C2 C3 179.8(2)
C1 C2 C3 C4 0.6(4)
C1 C2 C3 C15 -179.0(2)
C2 C3 C4 C5 -0.9(4)
C15 C3 C4 C5 178.6(3)
C3 C4 C5 C6 1.1(4)
C2 C1 C6 O1 179.9(2)
N1 C1 C6 O1 -0.3(3)
C2 C1 C6 C5 0.7(4)
N1 C1 C6 C5 -179.6(2)
C7 O1 C6 C1 0.3(3)
C7 O1 C6 C5 179.5(3)
C4 C5 C6 C1 -0.9(4)
C4 C5 C6 O1 180.0(2)
C1 N1 C7 O1 0.0(3)
C1 N1 C7 C8 -178.8(3)
C6 O1 C7 N1 -0.2(3)
C6 O1 C7 C8 178.8(2)
N1 C7 C8 O2 -177.1(3)
O1 C7 C8 O2 4.1(4)
N1 C7 C8 C9 4.1(4)
O1 C7 C8 C9 -174.7(2)
O2 C8 C9 C10 163.6(3)
C7 C8 C9 C10 -17.7(4)
O2 C8 C9 C14 -12.5(4)
C7 C8 C9 C14 166.3(3)
C14 C9 C10 C11 0.6(5)
C8 C9 C10 C11 -175.4(3)
C9 C10 C11 C12 -2.9(6)
C10 C11 C12 C13 2.8(6)
C11 C12 C13 C14 -0.3(6)
C10 C9 C14 C13 1.8(5)
C8 C9 C14 C13 178.1(3)
C12 C13 C14 C9 -1.9(6)
C22 N2 C16 C21 -0.5(3)
C22 N2 C16 C17 179.7(2)
C21 C16 C17 C18 0.3(3)
N2 C16 C17 C18 -179.9(2)
C16 C17 C18 C19 0.3(4)
C16 C17 C18 C30 179.4(2)
C17 C18 C19 C20 -0.4(4)
C30 C18 C19 C20 -179.5(3)
C18 C19 C20 C21 -0.1(4)
C17 C16 C21 O3 -179.8(2)
N2 C16 C21 O3 0.4(3)
C17 C16 C21 C20 -0.9(4)
N2 C16 C21 C20 179.2(2)
C22 O3 C21 C16 -0.2(3)
C22 O3 C21 C20 -178.9(3)
C19 C20 C21 C16 0.8(4)
C19 C20 C21 O3 179.4(2)
C16 N2 C22 O3 0.4(3)
C16 N2 C22 C23 179.7(2)
C21 O3 C22 N2 -0.1(3)
C21 O3 C22 C23 -179.62(19)
N2 C22 C23 O4 174.5(3)
O3 C22 C23 O4 -6.2(3)
N2 C22 C23 C24 -7.1(4)
O3 C22 C23 C24 172.3(2)
O4 C23 C24 C29 7.0(4)
C22 C23 C24 C29 -171.4(2)
O4 C23 C24 C25 -172.4(3)
C22 C23 C24 C25 9.2(4)
C29 C24 C25 C26 0.2(5)
C23 C24 C25 C26 179.6(3)
C24 C25 C26 C27 0.0(6)
C25 C26 C27 C28 0.9(7)
C26 C27 C28 C29 -1.9(6)
C25 C24 C29 C28 -1.3(5)
C23 C24 C29 C28 179.2(3)
C27 C28 C29 C24 2.2(6)
